data_2225949
loop_
_publ_author_name
'Sun, Chunliu'
'Liang, Chong'
'Kang, Wanli'
'Zhu, Dongsheng'

_publ_section_title
;
 [\m-2,2'-Dimethyl-2,2'-(<i>p</i>-phenylene)dipropyl]bis[chloridobis(2-methyl-2-phenylpropyl)tin(IV)]
;
_journal_coeditor_code PB2026
_journal_issue 5
_journal_name_full 'Acta Crystallographica Section E'
_journal_page_first m495
_journal_paper_doi 10.1107/S1600536810011670
_journal_volume 66
_journal_year 2010
_chemical_formula_iupac '[Sn2 (C10 H13)4 (C14 H20) Cl2]'
_chemical_formula_moiety 'C54 H72 Cl2 Sn2 '
_chemical_formula_sum 'C54 H72 Cl2 Sn2'
_chemical_formula_weight 1029.40
_chemical_melting_point ?
_chemical_name_systematic
;
[\m-2,2'-Dimethyl-2,2'-(<i>p</i>-phenylene)dipropyl]bis[chloridobis(2-\
methyl-2-phenylpropyl)tin(IV)]
;
_space_group_IT_number 15
_symmetry_cell_setting monoclinic
_symmetry_space_group_name_Hall '-C 2yc'
_symmetry_space_group_name_H-M 'C 1 2/c 1'
_atom_sites_solution_hydrogens geom
_atom_sites_solution_primary direct
_atom_sites_solution_secondary difmap
_audit_creation_method SHELXL-97
_cell_angle_alpha 90.00
_cell_angle_beta 94.674(2)
_cell_angle_gamma 90.00
_cell_formula_units_Z 4
_cell_length_a 15.0769(19)
_cell_length_b 17.773(2)
_cell_length_c 18.914(2)
_cell_measurement_reflns_used 4976
_cell_measurement_temperature 185(2)
_cell_measurement_theta_max 26.05
_cell_measurement_theta_min 1.77
_cell_volume 5051.4(10)
_computing_cell_refinement 'SAINT (Bruker, 1998)'
_computing_data_collection 'SMART (Bruker, 1998)'
_computing_data_reduction 'SAINT (Bruker, 1998)'
_computing_molecular_graphics 'SHELXTL-Plus (Sheldrick, 2008)'
_computing_publication_material 'SHELXTL-Plus (Sheldrick, 2008)'
_computing_structure_refinement 'SHELXL97 (Sheldrick, 2008)'
_computing_structure_solution 'SHELXS97 (Sheldrick, 2008)'
_diffrn_ambient_temperature 185(2)
_diffrn_measured_fraction_theta_full 0.997
_diffrn_measured_fraction_theta_max 0.997
_diffrn_measurement_device_type 'Bruker SMART APEX CCD area-detector'
_diffrn_measurement_method 'phi and omega scans'
_diffrn_radiation_monochromator graphite
_diffrn_radiation_source 'fine-focus sealed tube'
_diffrn_radiation_type MoK\a
_diffrn_radiation_wavelength 0.71073
_diffrn_reflns_av_R_equivalents 0.0732
_diffrn_reflns_av_sigmaI/netI 0.0936
_diffrn_reflns_limit_h_max 18
_diffrn_reflns_limit_h_min -17
_diffrn_reflns_limit_k_max 10
_diffrn_reflns_limit_k_min -21
_diffrn_reflns_limit_l_max 23
_diffrn_reflns_limit_l_min -22
_diffrn_reflns_number 14065
_diffrn_reflns_theta_full 26.05
_diffrn_reflns_theta_max 26.05
_diffrn_reflns_theta_min 1.77
_diffrn_standards_decay_% 0
_diffrn_standards_interval_count 0
_diffrn_standards_interval_time 0
_diffrn_standards_number 0
_exptl_absorpt_coefficient_mu 1.128
_exptl_absorpt_correction_T_max 0.721
_exptl_absorpt_correction_T_min 0.688
_exptl_absorpt_correction_type multi-scan
_exptl_absorpt_process_details '(SADABS; Sheldrick, 1996)'
_exptl_crystal_colour colorless
_exptl_crystal_density_diffrn 1.354
_exptl_crystal_density_method 'not measured'
_exptl_crystal_description block
_exptl_crystal_F_000 2120
_exptl_crystal_size_max 0.3400
_exptl_crystal_size_mid 0.3200
_exptl_crystal_size_min 0.2900
_refine_diff_density_max 0.780
_refine_diff_density_min -0.418
_refine_ls_extinction_method none
_refine_ls_goodness_of_fit_ref 1.017
_refine_ls_hydrogen_treatment constr
_refine_ls_matrix_type full
_refine_ls_number_parameters 262
_refine_ls_number_reflns 4976
_refine_ls_number_restraints 0
_refine_ls_restrained_S_all 1.017
_refine_ls_R_factor_all 0.0984
_refine_ls_R_factor_gt 0.0563
_refine_ls_shift/su_max 0.001
_refine_ls_shift/su_mean 0.000
_refine_ls_structure_factor_coef Fsqd
_refine_ls_weighting_details 'calc w=1/[\s^2^(Fo^2^)+(0.0390P)^2^+0.0000P] where P=(Fo^2^+2Fc^2^)/3'
_refine_ls_weighting_scheme calc
_refine_ls_wR_factor_gt 0.0975
_refine_ls_wR_factor_ref 0.1128
_reflns_number_gt 3284
_reflns_number_total 4976
_reflns_threshold_expression I>2sigma(I)
_cod_data_source_file pb2026.cif
_cod_data_source_block I
_cod_depositor_comments
;
The following automatic conversions were performed:

'_chemical_melting_point' value 'not measured' was changed to '?' -
the value is undefined or not given.

Automatic conversion script
Id: cif_fix_values 1646 2011-03-28 12:23:43Z adriana 
;
_cod_original_cell_volume 5051.4(11)
_cod_original_sg_symbol_H-M 'C 2/c'
_cod_database_code 2225949
_cod_database_fobs_code 2225949

loop_
_symmetry_equiv_pos_as_xyz
'x, y, z'
'-x, y, -z+1/2'
'x+1/2, y+1/2, z'
'-x+1/2, y+1/2, -z+1/2'
'-x, -y, -z'
'x, -y, z-1/2'
'-x+1/2, -y+1/2, -z'
'x+1/2, -y+1/2, z-1/2'

loop_
_atom_site_type_symbol
_atom_site_label
_atom_site_fract_x
_atom_site_fract_y
_atom_site_fract_z
_atom_site_U_iso_or_equiv
_atom_site_adp_type
_atom_site_calc_flag
_atom_site_refinement_flags
_atom_site_occupancy
_atom_site_disorder_assembly
_atom_site_disorder_group
Sn Sn1 0.28085(2) 0.63191(2) 0.82050(2) 0.03363(14) Uani d . 1 . .
Cl Cl1 0.38105(10) 0.72044(11) 0.88005(10) 0.0654(6) Uani d . 1 . .
C C1 0.1798(3) 0.6193(4) 0.8932(3) 0.0452(17) Uani d . 1 . .
H H1A 0.1553 0.5691 0.8870 0.054 Uiso calc R 1 . .
H H1B 0.2087 0.6218 0.9409 0.054 Uiso calc R 1 . .
C C2 0.1012(3) 0.6751(3) 0.8892(3) 0.0379(15) Uani d . 1 . .
C C3 0.1392(4) 0.7525(4) 0.9106(3) 0.0584(19) Uani d . 1 . .
H H3A 0.0919 0.7887 0.9090 0.088 Uiso calc R 1 . .
H H3B 0.1819 0.7672 0.8782 0.088 Uiso calc R 1 . .
H H3C 0.1677 0.7500 0.9578 0.088 Uiso calc R 1 . .
C C4 0.0385(4) 0.6530(4) 0.9459(3) 0.0521(19) Uani d . 1 . .
H H4A -0.0105 0.6877 0.9445 0.078 Uiso calc R 1 . .
H H4B 0.0703 0.6546 0.9919 0.078 Uiso calc R 1 . .
H H4C 0.0163 0.6031 0.9366 0.078 Uiso calc R 1 . .
C C5 0.0505(3) 0.6738(4) 0.8170(3) 0.0362(14) Uani d . 1 . .
C C6 0.0253(4) 0.6067(4) 0.7834(3) 0.0442(16) Uani d . 1 . .
H H6A 0.0417 0.5612 0.8050 0.053 Uiso calc R 1 . .
C C7 0.0247(4) 0.7404(4) 0.7826(3) 0.0476(17) Uani d . 1 . .
H H7A 0.0411 0.7861 0.8038 0.057 Uiso calc R 1 . .
C C8 0.3641(3) 0.5345(3) 0.8122(3) 0.0376(15) Uani d . 1 . .
H H8A 0.3510 0.5132 0.7653 0.045 Uiso calc R 1 . .
H H8B 0.4254 0.5516 0.8150 0.045 Uiso calc R 1 . .
C C9 0.3579(3) 0.4711(4) 0.8663(3) 0.0394(15) Uani d . 1 . .
C C10 0.3954(4) 0.4993(4) 0.9392(3) 0.062(2) Uani d . 1 . .
H H10A 0.3599 0.5405 0.9537 0.093 Uiso calc R 1 . .
H H10B 0.4556 0.5159 0.9364 0.093 Uiso calc R 1 . .
H H10C 0.3942 0.4593 0.9731 0.093 Uiso calc R 1 . .
C C11 0.4168(4) 0.4049(4) 0.8449(4) 0.060(2) Uani d . 1 . .
H H11A 0.4772 0.4217 0.8439 0.090 Uiso calc R 1 . .
H H11B 0.3955 0.3869 0.7988 0.090 Uiso calc R 1 . .
H H11C 0.4143 0.3649 0.8789 0.090 Uiso calc R 1 . .
C C12 0.2626(3) 0.4417(3) 0.8674(3) 0.0350(14) Uani d . 1 . .
C C13 0.2205(4) 0.4316(3) 0.9293(3) 0.0434(16) Uani d . 1 . .
H H13A 0.2508 0.4431 0.9727 0.052 Uiso calc R 1 . .
C C14 0.1342(4) 0.4048(3) 0.9273(4) 0.0462(16) Uani d . 1 . .
H H14A 0.1073 0.3984 0.9694 0.055 Uiso calc R 1 . .
C C15 0.0884(4) 0.3878(4) 0.8646(4) 0.0567(19) Uani d . 1 . .
H H15A 0.0304 0.3698 0.8639 0.068 Uiso calc R 1 . .
C C16 0.1283(4) 0.3974(4) 0.8018(4) 0.0570(19) Uani d . 1 . .
H H16A 0.0974 0.3861 0.7585 0.068 Uiso calc R 1 . .
C C17 0.2147(4) 0.4239(4) 0.8044(3) 0.0474(17) Uani d . 1 . .
H H17A 0.2414 0.4300 0.7622 0.057 Uiso calc R 1 . .
C C18 0.2457(3) 0.6893(3) 0.7222(3) 0.0373(14) Uani d . 1 . .
H H18A 0.1817 0.6855 0.7121 0.045 Uiso calc R 1 . .
H H18B 0.2596 0.7422 0.7291 0.045 Uiso calc R 1 . .
C C19 0.2896(4) 0.6625(3) 0.6566(3) 0.0355(14) Uani d . 1 . .
C C20 0.3905(4) 0.6750(4) 0.6689(3) 0.0496(17) Uani d . 1 . .
H H20A 0.4140 0.6446 0.7081 0.074 Uiso calc R 1 . .
H H20B 0.4022 0.7270 0.6794 0.074 Uiso calc R 1 . .
H H20C 0.4185 0.6611 0.6270 0.074 Uiso calc R 1 . .
C C21 0.2556(4) 0.7128(3) 0.5935(3) 0.0483(17) Uani d . 1 . .
H H21A 0.1925 0.7063 0.5843 0.072 Uiso calc R 1 . .
H H21B 0.2848 0.6988 0.5522 0.072 Uiso calc R 1 . .
H H21C 0.2683 0.7645 0.6049 0.072 Uiso calc R 1 . .
C C22 0.2664(3) 0.5811(3) 0.6383(3) 0.0332(14) Uani d . 1 . .
C C23 0.3288(4) 0.5275(4) 0.6238(3) 0.0404(15) Uani d . 1 . .
H H23A 0.3885 0.5412 0.6259 0.048 Uiso calc R 1 . .
C C24 0.3056(5) 0.4547(4) 0.6065(3) 0.0501(17) Uani d . 1 . .
H H24A 0.3496 0.4204 0.5969 0.060 Uiso calc R 1 . .
C C25 0.2180(5) 0.4319(4) 0.6032(3) 0.0541(18) Uani d . 1 . .
H H25A 0.2023 0.3825 0.5918 0.065 Uiso calc R 1 . .
C C26 0.1550(4) 0.4837(4) 0.6171(3) 0.0500(17) Uani d . 1 . .
H H26A 0.0956 0.4693 0.6153 0.060 Uiso calc R 1 . .
C C27 0.1778(4) 0.5575(4) 0.6339(3) 0.0412(15) Uani d . 1 . .
H H27A 0.1334 0.5919 0.6424 0.049 Uiso calc R 1 . .

loop_
_atom_site_aniso_label
_atom_site_aniso_U_11
_atom_site_aniso_U_22
_atom_site_aniso_U_33
_atom_site_aniso_U_12
_atom_site_aniso_U_13
_atom_site_aniso_U_23
Sn1 0.0262(2) 0.0405(2) 0.0342(2) 0.0021(2) 0.00262(15) -0.0040(2)
Cl1 0.0347(8) 0.0812(14) 0.0794(13) -0.0075(9) -0.0002(8) -0.0371(11)
C1 0.030(3) 0.072(5) 0.033(3) 0.003(3) 0.004(2) 0.008(3)
C2 0.027(3) 0.037(4) 0.050(4) 0.001(3) 0.003(3) -0.007(3)
C3 0.042(4) 0.074(5) 0.059(4) -0.004(4) 0.002(3) -0.017(4)
C4 0.033(3) 0.083(6) 0.041(4) -0.003(3) 0.007(3) -0.006(4)
C5 0.023(3) 0.047(4) 0.040(3) 0.007(3) 0.009(2) 0.002(3)
C6 0.039(4) 0.049(4) 0.047(4) 0.001(3) 0.014(3) 0.005(3)
C7 0.039(4) 0.048(4) 0.056(4) 0.006(3) 0.003(3) -0.001(3)
C8 0.032(3) 0.048(4) 0.035(3) 0.003(3) 0.010(3) -0.002(3)
C9 0.033(3) 0.054(4) 0.032(3) 0.009(3) 0.007(3) 0.011(3)
C10 0.047(4) 0.094(6) 0.044(4) -0.005(4) -0.009(3) 0.009(4)
C11 0.044(4) 0.057(5) 0.079(5) 0.026(4) 0.009(4) 0.020(4)
C12 0.031(3) 0.033(4) 0.041(4) 0.007(3) 0.003(3) 0.002(3)
C13 0.050(4) 0.039(4) 0.042(4) 0.010(3) 0.007(3) 0.002(3)
C14 0.047(4) 0.039(4) 0.055(4) 0.003(3) 0.018(3) 0.005(3)
C15 0.037(4) 0.039(4) 0.093(6) -0.002(3) 0.005(4) -0.002(4)
C16 0.054(4) 0.062(5) 0.053(4) 0.009(4) -0.010(3) -0.008(4)
C17 0.045(4) 0.052(4) 0.044(4) 0.011(3) 0.003(3) 0.003(3)
C18 0.033(3) 0.033(3) 0.046(4) -0.003(3) 0.003(3) -0.002(3)
C19 0.035(3) 0.037(4) 0.036(3) 0.002(3) 0.006(3) 0.008(3)
C20 0.042(4) 0.047(4) 0.061(4) -0.011(3) 0.013(3) 0.004(4)
C21 0.052(4) 0.044(4) 0.049(4) -0.001(3) 0.005(3) 0.009(3)
C22 0.032(3) 0.043(4) 0.025(3) 0.003(3) 0.003(2) 0.002(3)
C23 0.038(3) 0.049(4) 0.034(3) 0.004(3) 0.002(3) -0.001(3)
C24 0.064(4) 0.047(4) 0.039(4) 0.010(4) 0.003(3) -0.009(3)
C25 0.089(5) 0.032(4) 0.040(4) -0.005(4) -0.001(4) -0.002(3)
C26 0.045(4) 0.048(4) 0.057(4) -0.020(4) 0.002(3) 0.004(4)
C27 0.032(3) 0.043(4) 0.049(4) 0.003(3) 0.007(3) 0.006(3)

loop_
_atom_type_symbol
_atom_type_description
_atom_type_scat_dispersion_real
_atom_type_scat_dispersion_imag
_atom_type_scat_source
C C 0.0033 0.0016 'International Tables Vol C Tables 4.2.6.8 and 6.1.1.4'
H H 0.0000 0.0000 'International Tables Vol C Tables 4.2.6.8 and 6.1.1.4'
Cl Cl 0.1484 0.1585 'International Tables Vol C Tables 4.2.6.8 and 6.1.1.4'
Sn Sn -0.6537 1.4246 'International Tables Vol C Tables 4.2.6.8 and 6.1.1.4'

loop_
_geom_angle_atom_site_label_1
_geom_angle_atom_site_label_2
_geom_angle_atom_site_label_3
_geom_angle_site_symmetry_1
_geom_angle_site_symmetry_3
_geom_angle
_geom_angle_publ_flag
C1 Sn1 C18 . . 117.8(2) ?
C1 Sn1 C8 . . 114.3(2) ?
C18 Sn1 C8 . . 115.0(2) ?
C1 Sn1 Cl1 . . 102.73(17) ?
C18 Sn1 Cl1 . . 101.32(16) ?
C8 Sn1 Cl1 . . 102.30(16) ?
C2 C1 Sn1 . . 119.0(4) ?
C2 C1 H1A . . 107.6 ?
Sn1 C1 H1A . . 107.6 ?
C2 C1 H1B . . 107.6 ?
Sn1 C1 H1B . . 107.6 ?
H1A C1 H1B . . 107.0 ?
C5 C2 C3 . . 113.7(5) ?
C5 C2 C4 . . 109.4(4) ?
C3 C2 C4 . . 106.5(5) ?
C5 C2 C1 . . 111.4(5) ?
C3 C2 C1 . . 107.2(5) ?
C4 C2 C1 . . 108.4(5) ?
C2 C3 H3A . . 109.5 ?
C2 C3 H3B . . 109.5 ?
H3A C3 H3B . . 109.5 ?
C2 C3 H3C . . 109.5 ?
H3A C3 H3C . . 109.5 ?
H3B C3 H3C . . 109.5 ?
C2 C4 H4A . . 109.5 ?
C2 C4 H4B . . 109.5 ?
H4A C4 H4B . . 109.5 ?
C2 C4 H4C . . 109.5 ?
H4A C4 H4C . . 109.5 ?
H4B C4 H4C . . 109.5 ?
C6 C5 C7 . . 117.5(5) ?
C6 C5 C2 . . 121.7(5) ?
C7 C5 C2 . . 120.8(6) ?
C5 C6 C6 . 2_556 120.9(3) ?
C5 C6 H6A . . 119.6 ?
C6 C6 H6A 2_556 . 119.6 ?
C7 C7 C5 2_556 . 121.7(4) ?
C7 C7 H7A 2_556 . 119.2 ?
C5 C7 H7A . . 119.2 ?
C9 C8 Sn1 . . 118.4(3) ?
C9 C8 H8A . . 107.7 ?
Sn1 C8 H8A . . 107.7 ?
C9 C8 H8B . . 107.7 ?
Sn1 C8 H8B . . 107.7 ?
H8A C8 H8B . . 107.1 ?
C8 C9 C12 . . 111.7(5) ?
C8 C9 C10 . . 108.8(5) ?
C12 C9 C10 . . 112.2(5) ?
C8 C9 C11 . . 108.5(4) ?
C12 C9 C11 . . 107.6(5) ?
C10 C9 C11 . . 107.8(5) ?
C9 C10 H10A . . 109.5 ?
C9 C10 H10B . . 109.5 ?
H10A C10 H10B . . 109.5 ?
C9 C10 H10C . . 109.5 ?
H10A C10 H10C . . 109.5 ?
H10B C10 H10C . . 109.5 ?
C9 C11 H11A . . 109.5 ?
C9 C11 H11B . . 109.5 ?
H11A C11 H11B . . 109.5 ?
C9 C11 H11C . . 109.5 ?
H11A C11 H11C . . 109.5 ?
H11B C11 H11C . . 109.5 ?
C17 C12 C13 . . 117.1(5) ?
C17 C12 C9 . . 119.5(5) ?
C13 C12 C9 . . 123.4(5) ?
C14 C13 C12 . . 121.0(6) ?
C14 C13 H13A . . 119.5 ?
C12 C13 H13A . . 119.5 ?
C15 C14 C13 . . 120.8(6) ?
C15 C14 H14A . . 119.6 ?
C13 C14 H14A . . 119.6 ?
C14 C15 C16 . . 119.7(6) ?
C14 C15 H15A . . 120.1 ?
C16 C15 H15A . . 120.1 ?
C17 C16 C15 . . 119.0(6) ?
C17 C16 H16A . . 120.5 ?
C15 C16 H16A . . 120.5 ?
C12 C17 C16 . . 122.3(6) ?
C12 C17 H17A . . 118.8 ?
C16 C17 H17A . . 118.8 ?
C19 C18 Sn1 . . 117.4(4) ?
C19 C18 H18A . . 107.9 ?
Sn1 C18 H18A . . 107.9 ?
C19 C18 H18B . . 107.9 ?
Sn1 C18 H18B . . 107.9 ?
H18A C18 H18B . . 107.2 ?
C22 C19 C18 . . 112.0(4) ?
C22 C19 C20 . . 112.2(5) ?
C18 C19 C20 . . 108.8(5) ?
C22 C19 C21 . . 108.5(5) ?
C18 C19 C21 . . 107.9(5) ?
C20 C19 C21 . . 107.2(5) ?
C19 C20 H20A . . 109.5 ?
C19 C20 H20B . . 109.5 ?
H20A C20 H20B . . 109.5 ?
C19 C20 H20C . . 109.5 ?
H20A C20 H20C . . 109.5 ?
H20B C20 H20C . . 109.5 ?
C19 C21 H21A . . 109.5 ?
C19 C21 H21B . . 109.5 ?
H21A C21 H21B . . 109.5 ?
C19 C21 H21C . . 109.5 ?
H21A C21 H21C . . 109.5 ?
H21B C21 H21C . . 109.5 ?
C23 C22 C27 . . 116.4(6) ?
C23 C22 C19 . . 123.5(5) ?
C27 C22 C19 . . 120.0(5) ?
C24 C23 C22 . . 122.2(6) ?
C24 C23 H23A . . 118.9 ?
C22 C23 H23A . . 118.9 ?
C23 C24 C25 . . 120.9(6) ?
C23 C24 H24A . . 119.6 ?
C25 C24 H24A . . 119.6 ?
C26 C25 C24 . . 118.1(6) ?
C26 C25 H25A . . 120.9 ?
C24 C25 H25A . . 120.9 ?
C25 C26 C27 . . 121.3(6) ?
C25 C26 H26A . . 119.4 ?
C27 C26 H26A . . 119.4 ?
C26 C27 C22 . . 121.1(6) ?
C26 C27 H27A . . 119.5 ?
C22 C27 H27A . . 119.5 ?

loop_
_geom_bond_atom_site_label_1
_geom_bond_atom_site_label_2
_geom_bond_site_symmetry_2
_geom_bond_distance
_geom_bond_publ_flag
Sn1 C1 . 2.146(5) ?
Sn1 C18 . 2.149(5) ?
Sn1 C8 . 2.152(5) ?
Sn1 Cl1 . 2.3978(17) ?
C1 C2 . 1.541(7) ?
C1 H1A . 0.9700 ?
C1 H1B . 0.9700 ?
C2 C5 . 1.511(7) ?
C2 C3 . 1.532(8) ?
C2 C4 . 1.537(7) ?
C3 H3A . 0.9600 ?
C3 H3B . 0.9600 ?
C3 H3C . 0.9600 ?
C4 H4A . 0.9600 ?
C4 H4B . 0.9600 ?
C4 H4C . 0.9600 ?
C5 C6 . 1.389(8) ?
C5 C7 . 1.391(8) ?
C6 C6 2_556 1.422(11) ?
C6 H6A . 0.9300 ?
C7 C7 2_556 1.387(11) ?
C7 H7A . 0.9300 ?
C8 C9 . 1.530(7) ?
C8 H8A . 0.9700 ?
C8 H8B . 0.9700 ?
C9 C12 . 1.531(7) ?
C9 C10 . 1.531(8) ?
C9 C11 . 1.548(8) ?
C10 H10A . 0.9600 ?
C10 H10B . 0.9600 ?
C10 H10C . 0.9600 ?
C11 H11A . 0.9600 ?
C11 H11B . 0.9600 ?
C11 H11C . 0.9600 ?
C12 C17 . 1.378(7) ?
C12 C13 . 1.387(7) ?
C13 C14 . 1.384(8) ?
C13 H13A . 0.9300 ?
C14 C15 . 1.356(8) ?
C14 H14A . 0.9300 ?
C15 C16 . 1.386(9) ?
C15 H15A . 0.9300 ?
C16 C17 . 1.382(8) ?
C16 H16A . 0.9300 ?
C17 H17A . 0.9300 ?
C18 C19 . 1.529(7) ?
C18 H18A . 0.9700 ?
C18 H18B . 0.9700 ?
C19 C22 . 1.522(8) ?
C19 C20 . 1.536(7) ?
C19 C21 . 1.545(7) ?
C20 H20A . 0.9600 ?
C20 H20B . 0.9600 ?
C20 H20C . 0.9600 ?
C21 H21A . 0.9600 ?
C21 H21B . 0.9600 ?
C21 H21C . 0.9600 ?
C22 C23 . 1.382(7) ?
C22 C27 . 1.395(7) ?
C23 C24 . 1.373(8) ?
C23 H23A . 0.9300 ?
C24 C25 . 1.378(8) ?
C24 H24A . 0.9300 ?
C25 C26 . 1.365(8) ?
C25 H25A . 0.9300 ?
C26 C27 . 1.386(8) ?
C26 H26A . 0.9300 ?
C27 H27A . 0.9300 ?

loop_
_geom_torsion_atom_site_label_1
_geom_torsion_atom_site_label_2
_geom_torsion_atom_site_label_3
_geom_torsion_atom_site_label_4
_geom_torsion_site_symmetry_1
_geom_torsion_site_symmetry_2
_geom_torsion_site_symmetry_3
_geom_torsion_site_symmetry_4
_geom_torsion
_geom_torsion_publ_flag
C18 Sn1 C1 C2 . . . . -23.9(5) ?
C8 Sn1 C1 C2 . . . . -163.6(4) ?
Cl1 Sn1 C1 C2 . . . . 86.4(4) ?
Sn1 C1 C2 C5 . . . . 58.8(6) ?
Sn1 C1 C2 C3 . . . . -66.2(6) ?
Sn1 C1 C2 C4 . . . . 179.2(4) ?
C3 C2 C5 C6 . . . . 168.2(5) ?
C4 C2 C5 C6 . . . . -72.9(7) ?
C1 C2 C5 C6 . . . . 46.9(7) ?
C3 C2 C5 C7 . . . . -13.9(7) ?
C4 C2 C5 C7 . . . . 105.0(6) ?
C1 C2 C5 C7 . . . . -135.2(5) ?
C7 C5 C6 C6 . . . 2_556 -0.3(10) ?
C2 C5 C6 C6 . . . 2_556 177.7(6) ?
C6 C5 C7 C7 . . . 2_556 0.4(10) ?
C2 C5 C7 C7 . . . 2_556 -177.6(6) ?
C1 Sn1 C8 C9 . . . . -11.0(5) ?
C18 Sn1 C8 C9 . . . . -151.8(4) ?
Cl1 Sn1 C8 C9 . . . . 99.3(4) ?
Sn1 C8 C9 C12 . . . . 56.1(6) ?
Sn1 C8 C9 C10 . . . . -68.3(5) ?
Sn1 C8 C9 C11 . . . . 174.6(4) ?
C8 C9 C12 C17 . . . . 48.6(7) ?
C10 C9 C12 C17 . . . . 171.1(6) ?
C11 C9 C12 C17 . . . . -70.4(7) ?
C8 C9 C12 C13 . . . . -131.4(6) ?
C10 C9 C12 C13 . . . . -8.9(8) ?
C11 C9 C12 C13 . . . . 109.6(6) ?
C17 C12 C13 C14 . . . . 0.0(9) ?
C9 C12 C13 C14 . . . . -180.0(5) ?
C12 C13 C14 C15 . . . . -0.1(9) ?
C13 C14 C15 C16 . . . . -0.1(10) ?
C14 C15 C16 C17 . . . . 0.3(10) ?
C13 C12 C17 C16 . . . . 0.2(9) ?
C9 C12 C17 C16 . . . . -179.8(6) ?
C15 C16 C17 C12 . . . . -0.4(10) ?
C1 Sn1 C18 C19 . . . . -145.8(4) ?
C8 Sn1 C18 C19 . . . . -6.4(5) ?
Cl1 Sn1 C18 C19 . . . . 103.1(4) ?
Sn1 C18 C19 C22 . . . . 61.7(5) ?
Sn1 C18 C19 C20 . . . . -62.9(6) ?
Sn1 C18 C19 C21 . . . . -179.0(4) ?
C18 C19 C22 C23 . . . . -131.9(5) ?
C20 C19 C22 C23 . . . . -9.2(7) ?
C21 C19 C22 C23 . . . . 109.1(6) ?
C18 C19 C22 C27 . . . . 49.5(7) ?
C20 C19 C22 C27 . . . . 172.2(5) ?
C21 C19 C22 C27 . . . . -69.5(6) ?
C27 C22 C23 C24 . . . . -0.5(8) ?
C19 C22 C23 C24 . . . . -179.1(5) ?
C22 C23 C24 C25 . . . . -0.3(9) ?
C23 C24 C25 C26 . . . . 0.4(9) ?
C24 C25 C26 C27 . . . . 0.3(9) ?
C25 C26 C27 C22 . . . . -1.1(9) ?
C23 C22 C27 C26 . . . . 1.1(8) ?
C19 C22 C27 C26 . . . . 179.8(5) ?
